data_4507862
loop_
_publ_author_name
'Mathivathanan, Logesh'
'Torres-King, Jorge'
'Primera-Pedrozo, Jos\'e N.'
'Garc\'ia-Ricard, Omar J.'
'Hern\'andez-Maldonado, Arturo J.'
'Santana, Juan A.'
'Raptis, Raphael G.'

_publ_section_title
;
 Selective CO2Adsorption on Metal-Organic Frameworks Based on Trinuclear
 Cu3-Pyrazolato Complexes: An Experimental and Computational Study
;
_journal_issue 6
_journal_name_full 'Crystal Growth &amp; Design'
_journal_page_first 2628
_journal_paper_doi 10.1021/cg400382k
_journal_volume 13
_journal_year 2013
_chemical_formula_sum 'C31 H23 Cl3 Cu3 F6 N10 O7 S2'
_chemical_formula_weight 1122.68
_chemical_name_systematic
; 
 ? 
;
_space_group_IT_number 2
_symmetry_space_group_name_Hall '-P 1'
_symmetry_space_group_name_H-M 'P -1'
_atom_sites_solution_hydrogens geom
_atom_sites_solution_primary direct
_atom_sites_solution_secondary difmap
_audit_creation_method SHELXL-97
_cell_angle_alpha 86.733(8)
_cell_angle_beta 70.443(8)
_cell_angle_gamma 80.146(8)
_cell_formula_units_Z 2
_cell_length_a 12.287(8)
_cell_length_b 12.916(8)
_cell_length_c 18.199(12)
_cell_measurement_temperature 296(2)
_cell_volume 2681(3)
_computing_structure_refinement 'SHELXL-97 (Sheldrick, 2008)'
_computing_structure_solution 'SHELXS-97 (Sheldrick, 2008)'
_diffrn_ambient_temperature 296(2)
_diffrn_measured_fraction_theta_full 0.972
_diffrn_measured_fraction_theta_max 0.972
_diffrn_radiation_monochromator graphite
_diffrn_radiation_source 'fine-focus sealed tube'
_diffrn_radiation_type MoK\a
_diffrn_radiation_wavelength 0.71073
_diffrn_reflns_av_R_equivalents 0.0850
_diffrn_reflns_av_sigmaI/netI 0.1456
_diffrn_reflns_limit_h_max 14
_diffrn_reflns_limit_h_min -14
_diffrn_reflns_limit_k_max 15
_diffrn_reflns_limit_k_min -15
_diffrn_reflns_limit_l_max 21
_diffrn_reflns_limit_l_min -21
_diffrn_reflns_number 18472
_diffrn_reflns_theta_full 24.90
_diffrn_reflns_theta_max 24.90
_diffrn_reflns_theta_min 1.99
_exptl_absorpt_coefficient_mu 1.473
_exptl_absorpt_correction_T_max 0.8408
_exptl_absorpt_correction_T_min 0.7775
_exptl_crystal_density_diffrn 1.391
_exptl_crystal_density_method 'not measured'
_exptl_crystal_F_000 1118
_exptl_crystal_size_max 0.18
_exptl_crystal_size_mid 0.13
_exptl_crystal_size_min 0.12
_platon_squeeze_details
;
;
_refine_diff_density_max 1.876
_refine_diff_density_min -1.133
_refine_diff_density_rms 0.232
_refine_ls_extinction_coef 0.0031(17)
_refine_ls_extinction_expression Fc^*^=kFc[1+0.001xFc^2^\l^3^/sin(2\q)]^-1/4^
_refine_ls_extinction_method SHELXL
_refine_ls_goodness_of_fit_ref 1.368
_refine_ls_hydrogen_treatment mixed
_refine_ls_matrix_type full
_refine_ls_number_parameters 491
_refine_ls_number_reflns 9102
_refine_ls_number_restraints 73
_refine_ls_restrained_S_all 1.364
_refine_ls_R_factor_all 0.2145
_refine_ls_R_factor_gt 0.1718
_refine_ls_shift/su_max 1.119
_refine_ls_shift/su_mean 0.007
_refine_ls_structure_factor_coef Fsqd
_refine_ls_weighting_details 'calc w=1/[\s^2^(Fo^2^)+(0.2000P)^2^+0.0000P] where P=(Fo^2^+2Fc^2^)/3'
_refine_ls_weighting_scheme calc
_refine_ls_wR_factor_gt 0.4152
_refine_ls_wR_factor_ref 0.4365
_reflns_number_gt 4893
_reflns_number_total 9102
_reflns_threshold_expression >2sigma(I)
_cod_data_source_file cg400382k_si_002.cif
_cod_data_source_block c
_cod_database_code 4507862

loop_
_symmetry_equiv_pos_as_xyz
'x, y, z'
'-x, -y, -z'

loop_
_atom_site_label
_atom_site_type_symbol
_atom_site_fract_x
_atom_site_fract_y
_atom_site_fract_z
_atom_site_U_iso_or_equiv
_atom_site_adp_type
_atom_site_occupancy
_atom_site_symmetry_multiplicity
_atom_site_calc_flag
_atom_site_refinement_flags
N7 N 0.6986(5) 0.5854(9) 0.1010(6) 0.069(4) Uani 1 1 d G
C10 C 0.7744(9) 0.6585(7) 0.0849(10) 0.153(13) Uani 1 1 d G
H10 H 0.7457 0.7281 0.1003 0.184 Uiso 1 1 calc R
C11 C 0.8931(8) 0.6277(9) 0.0456(10) 0.134(10) Uani 1 1 d G
H11 H 0.9438 0.6766 0.0348 0.160 Uiso 1 1 calc R
C12 C 0.9360(5) 0.5237(10) 0.0225(7) 0.062(4) Uani 1 1 d G
C13 C 0.8602(8) 0.4505(8) 0.0387(10) 0.135(12) Uani 1 1 d G
H13 H 0.8889 0.3810 0.0232 0.162 Uiso 1 1 calc R
C14 C 0.7415(8) 0.4814(9) 0.0780(10) 0.157(15) Uani 1 1 d G
H14 H 0.6908 0.4325 0.0888 0.188 Uiso 1 1 calc R
N9 N 0.3986(10) 0.8338(9) 0.3988(6) 0.074(4) Uani 1 1 d G
C25 C 0.4839(12) 0.8940(13) 0.3593(4) 0.103(7) Uani 1 1 d G
H25 H 0.5153 0.8910 0.3052 0.123 Uiso 1 1 calc R
C26 C 0.5224(12) 0.9586(13) 0.4007(6) 0.129(11) Uani 1 1 d G
H26 H 0.5795 0.9989 0.3742 0.155 Uiso 1 1 calc R
C27 C 0.4755(11) 0.9631(12) 0.4815(6) 0.081(6) Uani 1 1 d G
C28 C 0.3902(14) 0.9029(15) 0.5211(4) 0.188(19) Uani 1 1 d G
H28 H 0.3588 0.9059 0.5752 0.226 Uiso 1 1 calc R
C29 C 0.3517(13) 0.8382(13) 0.4797(6) 0.140(12) Uani 1 1 d G
H29 H 0.2946 0.7979 0.5062 0.168 Uiso 1 1 calc R
N10 N 0.2208(10) 0.6531(11) 0.4089(8) 0.087(5) Uani 1 1 d G
C20 C 0.1053(12) 0.7020(9) 0.4408(11) 0.163(15) Uani 1 1 d G
H20 H 0.0865 0.7746 0.4380 0.195 Uiso 1 1 calc R
C21 C 0.0180(9) 0.6422(11) 0.4769(13) 0.25(3) Uani 1 1 d G
H21 H -0.0593 0.6749 0.4983 0.296 Uiso 1 1 calc R
C22 C 0.0461(9) 0.5336(11) 0.4812(10) 0.090(7) Uani 1 1 d G
C23 C 0.1616(10) 0.4848(9) 0.4492(10) 0.117(9) Uani 1 1 d G
H23 H 0.1804 0.4121 0.4520 0.140 Uiso 1 1 calc R
C24 C 0.2489(7) 0.5445(11) 0.4131(9) 0.117(9) Uani 1 1 d G
H24 H 0.3262 0.5118 0.3917 0.140 Uiso 1 1 calc R
N3 N 0.1892(9) 0.8595(8) 0.2561(6) 0.077(4) Uani 1 1 d G
N4 N 0.2354(8) 0.8559(8) 0.3181(6) 0.060(3) Uani 1 1 d G
C7 C 0.1749(12) 0.9431(10) 0.3678(7) 0.141(11) Uani 1 1 d G
H7 H 0.1878 0.9596 0.4130 0.169 Uiso 1 1 calc R
C8 C 0.0912(11) 1.0005(9) 0.3364(8) 0.084(6) Uani 1 1 d G
C9 C 0.1000(9) 0.9488(9) 0.2674(7) 0.081(5) Uani 1 1 d G
H9 H 0.0553 0.9698 0.2352 0.098 Uiso 1 1 calc R
N1 N 0.4883(7) 0.6526(9) 0.0689(4) 0.066(4) Uani 1 1 d G
N2 N 0.3763(6) 0.7061(8) 0.0707(4) 0.061(3) Uani 1 1 d G
C1 C 0.3695(7) 0.7028(9) -0.0054(5) 0.064(4) Uani 1 1 d G
H1 H 0.3057 0.7318 -0.0206 0.077 Uiso 1 1 calc R
C2 C 0.4772(9) 0.6473(10) -0.0543(4) 0.060(4) Uani 1 1 d G
C3 C 0.5506(6) 0.6163(9) -0.0083(5) 0.078(5) Uani 1 1 d G
H3 H 0.6263 0.5788 -0.0258 0.093 Uiso 1 1 calc R
Cu1 Cu 0.52930(12) 0.63145(16) 0.16146(9) 0.0542(6) Uani 1 1 d .
Cu2 Cu 0.27572(14) 0.77738(16) 0.16254(10) 0.0601(6) Uani 1 1 d .
Cu3 Cu 0.35559(15) 0.74572(17) 0.32479(10) 0.0631(7) Uani 1 1 d .
O1 O 0.3643(7) 0.6823(8) 0.2230(5) 0.049(2) Uani 1 1 d U
H32 H 0.3260 0.6200 0.2370 0.059 Uiso 1 1 calc R
N5 N 0.4876(9) 0.6408(9) 0.3235(6) 0.046(3) Uani 1 1 d .
N6 N 0.5554(10) 0.5819(12) 0.2603(7) 0.069(4) Uani 1 1 d .
N8 N 0.1738(10) 0.8528(12) 0.1025(7) 0.060(3) Uani 1 1 d .
S1 S 0.5357(4) 0.8945(4) 0.1206(3) 0.0807(14) Uani 1 1 d D
S2 S 0.1591(5) 0.5306(6) 0.1998(3) 0.0964(18) Uani 1 1 d .
C4 C 0.6419(13) 0.5193(17) 0.2730(11) 0.086(6) Uani 1 1 d .
H4 H 0.7075 0.4878 0.2335 0.103 Uiso 1 1 calc R
C5 C 0.6247(12) 0.504(3) 0.3567(12) 0.117(9) Uani 1 1 d .
C6 C 0.528(3) 0.585(3) 0.3861(14) 0.137(12) Uani 1 1 d .
H6 H 0.4927 0.6011 0.4387 0.164 Uiso 1 1 calc R
C15 C 0.2048(15) 0.934(2) 0.0662(17) 0.120(9) Uani 1 1 d .
H15 H 0.2697 0.9571 0.0710 0.144 Uiso 1 1 calc R
C16 C 0.1461(17) 0.993(3) 0.0176(14) 0.122(9) Uani 1 1 d .
H16 H 0.1777 1.0474 -0.0137 0.147 Uiso 1 1 calc R
C17 C 0.0365(12) 0.9664(18) 0.0187(11) 0.082(6) Uani 1 1 d .
C18 C 0.002(2) 0.891(2) 0.0684(13) 0.104(8) Uani 1 1 d .
H18 H -0.0751 0.8793 0.0831 0.125 Uiso 1 1 calc R
C19 C 0.0823(17) 0.826(2) 0.1000(12) 0.107(8) Uani 1 1 d .
H19 H 0.0656 0.7598 0.1195 0.128 Uiso 1 1 calc R
C31 C 0.0372(15) 0.432(2) 0.2679(12) 0.26(3) Uani 1 1 d D
Cl1 Cl 0.5110(4) 0.6315(5) -0.1508(2) 0.0919(16) Uani 1 1 d U
Cl2 Cl -0.0070(10) 1.0994(9) 0.3822(7) 0.212(6) Uani 1 1 d U
Cl3 Cl 0.7006(6) 0.4417(8) 0.4043(4) 0.152(3) Uani 1 1 d U
F4 F -0.049(2) 0.479(4) 0.2254(16) 0.32(2) Uani 1 1 d D
F5 F -0.0186(17) 0.5225(19) 0.3258(10) 0.190(9) Uani 1 1 d D
F6 F 0.005(2) 0.3246(16) 0.2570(16) 2.98(18) Uani 1 1 d D
F1 F 0.461(2) 1.0439(14) 0.2208(11) 0.210(11) Uani 1 1 d D
O2 O 0.5547(11) 0.8108(10) 0.1766(7) 0.079(3) Uani 1 1 d U
O3 O 0.6302(13) 0.8846(14) 0.0453(8) 0.114(5) Uani 1 1 d U
O4 O 0.4207(15) 0.9198(15) 0.1143(10) 0.127(6) Uani 1 1 d U
O5 O 0.2032(15) 0.4721(18) 0.1316(9) 0.139(7) Uani 1 1 d U
O6 O 0.1255(17) 0.6469(15) 0.1916(12) 0.143(7) Uani 1 1 d U
O7 O 0.2451(15) 0.5052(18) 0.2504(9) 0.149(9) Uani 1 1 d U
F2 F 0.663(2) 1.003(2) 0.1698(17) 0.228(10) Uiso 1 1 d D
F3 F 0.5304(19) 1.1000(17) 0.1108(13) 0.180(7) Uiso 1 1 d D
C30 C 0.555(2) 0.9955(17) 0.1493(16) 0.22(2) Uiso 1 1 d D

loop_
_atom_site_aniso_label
_atom_site_aniso_U_11
_atom_site_aniso_U_22
_atom_site_aniso_U_33
_atom_site_aniso_U_23
_atom_site_aniso_U_13
_atom_site_aniso_U_12
N7 0.032(5) 0.101(12) 0.064(7) -0.012(7) -0.017(5) 0.023(6)
C10 0.027(8) 0.11(2) 0.28(4) -0.02(2) -0.001(13) 0.007(9)
C11 0.096(16) 0.10(2) 0.16(2) 0.014(18) 0.015(16) -0.027(14)
C12 0.030(6) 0.096(14) 0.060(8) -0.006(8) -0.019(6) -0.004(7)
C13 0.051(9) 0.12(2) 0.21(3) -0.12(2) -0.005(13) -0.004(11)
C14 0.068(12) 0.089(18) 0.23(3) 0.047(19) 0.055(16) -0.006(12)
N9 0.070(8) 0.101(12) 0.058(7) -0.028(7) -0.031(6) 0.003(8)
C25 0.136(18) 0.14(2) 0.047(9) -0.024(11) -0.028(10) -0.048(16)
C26 0.17(2) 0.19(3) 0.081(13) 0.056(15) -0.063(14) -0.15(2)
C27 0.056(8) 0.111(16) 0.070(10) -0.044(10) 0.008(7) -0.043(9)
C28 0.20(3) 0.33(5) 0.077(13) -0.06(2) -0.015(15) -0.21(3)
C29 0.27(4) 0.11(2) 0.068(13) 0.032(13) -0.071(18) -0.09(2)
N10 0.078(10) 0.095(13) 0.102(12) 0.022(10) -0.044(9) -0.031(9)
C20 0.14(2) 0.13(2) 0.16(3) -0.07(2) 0.06(2) -0.07(2)
C21 0.093(19) 0.12(3) 0.39(7) 0.01(3) 0.10(3) -0.028(18)
C22 0.047(8) 0.073(14) 0.129(16) -0.032(12) 0.016(9) -0.034(9)
C23 0.064(11) 0.115(19) 0.15(2) 0.068(16) -0.013(12) -0.012(11)
C24 0.095(15) 0.13(2) 0.099(16) 0.049(15) 0.007(12) -0.029(15)
N3 0.082(9) 0.069(10) 0.082(9) 0.001(7) -0.043(8) 0.014(7)
N4 0.052(6) 0.051(8) 0.075(8) -0.010(6) -0.020(6) -0.001(6)
C7 0.15(2) 0.19(3) 0.084(15) -0.020(17) -0.062(16) 0.01(2)
C8 0.073(10) 0.088(15) 0.105(14) 0.041(12) -0.048(10) -0.022(10)
C9 0.060(9) 0.084(14) 0.080(11) 0.006(10) -0.018(8) 0.029(9)
N1 0.046(6) 0.105(11) 0.054(7) 0.001(7) -0.021(5) -0.020(7)
N2 0.070(8) 0.054(9) 0.065(7) 0.005(6) -0.032(6) -0.004(6)
C1 0.044(7) 0.084(13) 0.069(9) 0.002(8) -0.026(7) -0.006(7)
C2 0.079(10) 0.069(11) 0.030(6) 0.000(6) -0.011(6) -0.020(8)
C3 0.067(9) 0.072(13) 0.085(12) -0.036(10) -0.016(8) 0.006(8)
Cu1 0.0325(8) 0.0771(15) 0.0503(9) -0.0038(8) -0.0141(6) 0.0003(7)
Cu2 0.0463(9) 0.0772(15) 0.0564(10) -0.0062(9) -0.0237(7) 0.0070(8)
Cu3 0.0502(10) 0.0847(16) 0.0591(11) -0.0143(10) -0.0230(8) -0.0087(9)
O1 0.044(4) 0.069(7) 0.038(4) 0.009(4) -0.013(3) -0.023(4)
N5 0.043(5) 0.054(8) 0.049(6) 0.025(5) -0.025(5) -0.015(5)
N6 0.050(6) 0.111(12) 0.045(6) 0.004(7) -0.026(5) 0.013(7)
N8 0.053(7) 0.069(10) 0.066(7) 0.010(7) -0.038(6) 0.001(6)
S1 0.066(2) 0.093(4) 0.082(3) 0.011(3) -0.022(2) -0.018(2)
S2 0.078(3) 0.129(6) 0.085(3) -0.010(3) -0.022(2) -0.027(3)
C4 0.042(7) 0.125(17) 0.078(11) 0.035(11) -0.015(7) 0.000(9)
C5 0.022(7) 0.24(3) 0.085(13) -0.042(15) -0.011(7) -0.015(11)
C6 0.18(3) 0.21(3) 0.095(16) 0.069(18) -0.109(19) -0.10(2)
C15 0.041(8) 0.13(2) 0.20(3) 0.07(2) -0.061(13) -0.013(11)
C16 0.065(11) 0.21(3) 0.113(16) 0.003(17) -0.033(11) -0.074(15)
C17 0.031(6) 0.139(19) 0.079(11) -0.022(12) -0.024(7) 0.002(8)
C18 0.115(16) 0.12(2) 0.105(15) 0.062(15) -0.067(13) -0.060(15)
C19 0.072(11) 0.16(2) 0.099(14) 0.067(15) -0.050(11) -0.036(13)
C31 0.087(16) 0.68(9) 0.057(12) 0.01(3) -0.015(12) -0.20(3)
Cl1 0.087(3) 0.132(5) 0.058(2) -0.004(3) -0.023(2) -0.023(3)
Cl2 0.212(10) 0.185(9) 0.218(10) -0.110(8) -0.102(8) 0.126(8)
Cl3 0.095(4) 0.227(9) 0.121(5) 0.065(5) -0.049(4) 0.013(5)
F4 0.150(17) 0.66(7) 0.22(2) 0.19(3) -0.111(18) -0.20(3)
F5 0.161(16) 0.30(3) 0.097(11) 0.003(13) 0.004(10) -0.112(17)
F6 2.00(13) 2.00(12) 2.00(13) 2.00(12) 1.73(12) 2.00(12)
F1 0.30(3) 0.125(14) 0.124(13) -0.027(11) 0.035(15) -0.030(15)
O2 0.094(8) 0.077(9) 0.083(7) 0.014(6) -0.053(7) -0.017(6)
O3 0.096(10) 0.145(14) 0.085(9) 0.038(9) -0.015(7) -0.021(9)
O4 0.126(12) 0.158(15) 0.153(14) 0.079(12) -0.107(11) -0.071(11)
O5 0.100(11) 0.23(2) 0.087(10) -0.038(12) -0.021(8) -0.029(12)
O6 0.143(15) 0.109(14) 0.175(17) 0.067(12) -0.070(13) -0.005(11)
O7 0.111(12) 0.24(2) 0.095(10) -0.055(12) 0.016(9) -0.110(14)

loop_
_atom_type_symbol
_atom_type_description
_atom_type_scat_dispersion_real
_atom_type_scat_dispersion_imag
_atom_type_scat_source
C C 0.0033 0.0016 'International Tables Vol C Tables 4.2.6.8 and 6.1.1.4'
H H 0.0000 0.0000 'International Tables Vol C Tables 4.2.6.8 and 6.1.1.4'
N N 0.0061 0.0033 'International Tables Vol C Tables 4.2.6.8 and 6.1.1.4'
O O 0.0106 0.0060 'International Tables Vol C Tables 4.2.6.8 and 6.1.1.4'
F F 0.0171 0.0103 'International Tables Vol C Tables 4.2.6.8 and 6.1.1.4'
S S 0.1246 0.1234 'International Tables Vol C Tables 4.2.6.8 and 6.1.1.4'
Cl Cl 0.1484 0.1585 'International Tables Vol C Tables 4.2.6.8 and 6.1.1.4'
Cu Cu 0.3201 1.2651 'International Tables Vol C Tables 4.2.6.8 and 6.1.1.4'

loop_
_geom_angle_atom_site_label_1
_geom_angle_atom_site_label_2
_geom_angle_atom_site_label_3
_geom_angle
_geom_angle_site_symmetry_1
_geom_angle_site_symmetry_3
C10 N7 C14 120.0 . .
C10 N7 Cu1 118.9(6) . .
C14 N7 Cu1 121.1(6) . .
N7 C10 C11 120.0 . .
C12 C11 C10 120.0 . .
C11 C12 C13 120.0 . .
C11 C12 C12 126.9(15) . 2_765
C13 C12 C12 113.1(15) . 2_765
C14 C13 C12 120.0 . .
C13 C14 N7 120.0 . .
C25 N9 C29 120.0 . .
C25 N9 Cu3 112.6(6) . .
C29 N9 Cu3 127.4(6) . .
N9 C25 C26 120.0 . .
C25 C26 C27 120.0 . .
C26 C27 C28 120.0 . .
C26 C27 C27 114.3(13) . 2_676
C28 C27 C27 125.7(13) . 2_676
C29 C28 C27 120.0 . .
C28 C29 N9 120.0 . .
C20 N10 C24 120.0 . .
C20 N10 Cu3 119.3(7) . .
C24 N10 Cu3 119.1(7) . .
C21 C20 N10 120.0 . .
C20 C21 C22 120.0 . .
C21 C22 C23 120.0 . .
C21 C22 C22 121.5(17) . 2_566
C23 C22 C22 118.5(17) . 2_566
C24 C23 C22 120.0 . .
C23 C24 N10 120.0 . .
C9 N3 N4 108.0 . .
C9 N3 Cu2 129.6(6) . .
N4 N3 Cu2 119.8(6) . .
C7 N4 N3 108.0 . .
C7 N4 Cu3 131.2(6) . .
N3 N4 Cu3 120.8(6) . .
N4 C7 C8 108.0 . .
C9 C8 C7 108.0 . .
C9 C8 Cl2 128.5(9) . .
C7 C8 Cl2 123.0(9) . .
C8 C9 N3 108.0 . .
C3 N1 N2 108.0 . .
C3 N1 Cu1 130.5(5) . .
N2 N1 Cu1 121.3(5) . .
C1 N2 N1 108.0 . .
C1 N2 Cu2 132.3(5) . .
N1 N2 Cu2 119.3(5) . .
N2 C1 C2 108.0 . .
C1 C2 C3 108.0 . .
C1 C2 Cl1 124.2(7) . .
C3 C2 Cl1 127.7(6) . .
N1 C3 C2 108.0 . .
N1 Cu1 N6 167.5(6) . .
N1 Cu1 O1 88.9(3) . .
N6 Cu1 O1 88.1(4) . .
N1 Cu1 N7 92.4(4) . .
N6 Cu1 N7 91.1(5) . .
O1 Cu1 N7 177.4(4) . .
N2 Cu2 N3 172.7(5) . .
N2 Cu2 O1 88.3(4) . .
N3 Cu2 O1 89.8(4) . .
N2 Cu2 N8 90.0(5) . .
N3 Cu2 N8 92.9(5) . .
O1 Cu2 N8 170.8(5) . .
N4 Cu3 N5 174.4(5) . .
N4 Cu3 O1 91.5(4) . .
N5 Cu3 O1 86.9(4) . .
N4 Cu3 N9 91.0(5) . .
N5 Cu3 N9 88.6(5) . .
O1 Cu3 N9 158.3(4) . .
N4 Cu3 N10 91.3(5) . .
N5 Cu3 N10 94.2(5) . .
O1 Cu3 N10 98.4(4) . .
N9 Cu3 N10 103.1(5) . .
Cu1 O1 Cu2 113.7(4) . .
Cu1 O1 Cu3 109.8(4) . .
Cu2 O1 Cu3 113.7(5) . .
N6 N5 C6 101.1(17) . .
N6 N5 Cu3 124.3(8) . .
C6 N5 Cu3 133.3(16) . .
N5 N6 C4 112.8(13) . .
N5 N6 Cu1 114.3(8) . .
C4 N6 Cu1 130.9(11) . .
C15 N8 C19 118.1(16) . .
C15 N8 Cu2 116.8(12) . .
C19 N8 Cu2 125.1(14) . .
O4 S1 O3 113.8(10) . .
O4 S1 O2 117.7(8) . .
O3 S1 O2 112.7(9) . .
O4 S1 C30 104.0(14) . .
O3 S1 C30 99.4(13) . .
O2 S1 C30 106.8(13) . .
O5 S2 O6 116.8(13) . .
O5 S2 O7 110.5(11) . .
O6 S2 O7 111.2(12) . .
O5 S2 C31 98.3(11) . .
O6 S2 C31 122.8(11) . .
O7 S2 C31 94.7(8) . .
N6 C4 C5 112.6(16) . .
C4 C5 C6 98(2) . .
C4 C5 Cl3 134.3(14) . .
C6 C5 Cl3 126.0(16) . .
N5 C6 C5 113(2) . .
N8 C15 C16 123.8(19) . .
C15 C16 C17 118(2) . .
C18 C17 C17 125(2) . 2_575
C18 C17 C16 113.2(19) . .
C17 C17 C16 121(3) 2_575 .
C17 C18 C19 120.7(19) . .
N8 C19 C18 123(2) . .
F5 C31 F4 87(2) . .
F5 C31 F6 134.7(17) . .
F4 C31 F6 85.9(19) . .
F5 C31 S2 88.2(13) . .
F4 C31 S2 89.6(14) . .
F6 C31 S2 136.3(15) . .
F1 C30 S1 116.2(18) . .
F1 C30 F3 85.0(16) . .
S1 C30 F3 121(2) . .
F1 C30 F2 100(2) . .
S1 C30 F2 123(2) . .
F3 C30 F2 103.9(19) . .

loop_
_geom_bond_atom_site_label_1
_geom_bond_atom_site_label_2
_geom_bond_distance
_geom_bond_site_symmetry_2
N7 C10 1.3900 .
N7 C14 1.3900 .
N7 Cu1 2.002(6) .
C10 C11 1.3900 .
C11 C12 1.3900 .
C12 C13 1.3900 .
C12 C12 1.545(13) 2_765
C13 C14 1.3900 .
N9 C25 1.3900 .
N9 C29 1.3900 .
N9 Cu3 2.060(7) .
C25 C26 1.3900 .
C26 C27 1.3900 .
C27 C28 1.3900 .
C27 C27 1.504(14) 2_676
C28 C29 1.3900 .
N10 C20 1.3900 .
N10 C24 1.3900 .
N10 Cu3 2.300(9) .
C20 C21 1.3900 .
C21 C22 1.3900 .
C22 C23 1.3900 .
C22 C22 1.502(17) 2_566
C23 C24 1.3900 .
N3 C9 1.4200 .
N3 N4 1.4200 .
N3 Cu2 1.939(9) .
N4 C7 1.4200 .
N4 Cu3 1.898(7) .
C7 C8 1.4200 .
C8 C9 1.4200 .
C8 Cl2 1.644(10) .
N1 C3 1.4200 .
N1 N2 1.4200 .
N1 Cu1 1.906(7) .
N2 C1 1.4200 .
N2 Cu2 1.890(7) .
C1 C2 1.4200 .
C2 C3 1.4200 .
C2 Cl1 1.680(7) .
Cu1 N6 1.983(11) .
Cu1 O1 1.976(9) .
Cu2 O1 2.023(9) .
Cu2 N8 2.021(11) .
Cu3 N5 1.922(11) .
Cu3 O1 2.031(9) .
N5 N6 1.354(17) .
N5 C6 1.49(2) .
N6 C4 1.30(2) .
N8 C15 1.25(3) .
N8 C19 1.25(2) .
S1 O4 1.436(15) .
S1 O3 1.465(15) .
S1 O2 1.486(12) .
S1 C30 1.517(18) .
S2 O5 1.386(17) .
S2 O6 1.500(19) .
S2 O7 1.60(2) .
S2 C31 2.15(2) .
C4 C5 1.47(3) .
C5 C6 1.42(4) .
C5 Cl3 1.57(2) .
C15 C16 1.43(3) .
C16 C17 1.44(2) .
C17 C18 1.32(3) .
C17 C17 1.45(4) 2_575
C18 C19 1.43(3) .
C31 F5 1.523(19) .
C31 F4 1.537(18) .
C31 F6 1.55(2) .
F1 C30 1.502(19) .
F2 C30 1.507(18) .
F3 C30 1.515(19) .

loop_
_platon_squeeze_void_nr
_platon_squeeze_void_average_x
_platon_squeeze_void_average_y
_platon_squeeze_void_average_z
_platon_squeeze_void_volume
_platon_squeeze_void_count_electrons
_platon_squeeze_void_content
1 -0.290 0.000 0.500 836 424 ' '
